data_4030612
loop_
_publ_author_name
'Huber, Tatjana'
'Kaiser, Daniel'
'Rickmeier, Jens'
'Magauer, Thomas'

_publ_section_title
;
 Experimental Studies on the Selective \b-C-H Halogenation of Enones.
;
_journal_issue 4
_journal_name_full 'The Journal of organic chemistry'
_journal_page_first 2281
_journal_page_last 2294
_journal_paper_doi 10.1021/jo502809d
_journal_volume 80
_journal_year 2015
_chemical_formula_moiety 'C11 H17 Br N2 O2'
_chemical_formula_sum 'C11 H17 Br N2 O2'
_chemical_formula_weight 289.169
_space_group_IT_number 2
_symmetry_cell_setting triclinic
_symmetry_Int_Tables_number 2
_symmetry_space_group_name_Hall '-P 1'
_symmetry_space_group_name_H-M 'P -1'
_atom_sites_solution_hydrogens geom
_atom_sites_solution_primary direct
_atom_sites_solution_secondary difmap
_audit_block_code C11H17BrN2O2_sv004_magauer
_audit_creation_method 'form98_non/compatible with shelxl97-2'
_audit_update_record 03-Mar-14
_cell_angle_alpha 97.002(10)
_cell_angle_beta 92.212(9)
_cell_angle_gamma 103.538(10)
_cell_formula_units_Z 2
_cell_length_a 5.909(2)
_cell_length_b 9.420(3)
_cell_length_c 12.251(4)
_cell_measurement_reflns_used 99
_cell_measurement_temperature 173(2)
_cell_measurement_theta_max 21.4697
_cell_measurement_theta_min 5.0416
_cell_volume 656.4(4)
_computing_cell_refinement 'APEX2 v2012.4-3 (Bruker AXS)'
_computing_data_collection 'Bruker Instrument Service v3.0.21'
_computing_data_reduction 'SAINT V8.18C (Bruker AXS Inc., 2011)'
_computing_structure_refinement
;
Sheldrick, G. M. (2008).
<i>Acta Cryst.</i> A<b>64</b>, 112--122.
;
_computing_structure_solution
;
A. Altomare, M. C. Burla, M. Camalli, G. L. Cascarano, C. Giacovazzo, A.
Guagliardi, A. G. G. Moliterni, G. Polidori, R. Spagna: SIR97: a new tool for
crystal structure determination and refinement; J. Appl. Crystallogr. 1999,
32, 115-119.
;
_diffrn_ambient_temperature 173(2)
_diffrn_detector_area_resol_mean 10.4167
_diffrn_measured_fraction_theta_full 0.972
_diffrn_measured_fraction_theta_max 0.972
_diffrn_measurement_device 'fixed-chi three-circle diffractometer'
_diffrn_measurement_device_type 'Bruker D8Venture'
_diffrn_measurement_method 'mix of phi and omega scans'
_diffrn_radiation_collimation 0.8_mm
_diffrn_radiation_monochromator 'focusing mirrors'
_diffrn_radiation_type 'Mo K\a'
_diffrn_radiation_wavelength 0.71073
_diffrn_reflns_av_R_equivalents 0.0000
_diffrn_reflns_av_sigmaI/netI 0.1845
_diffrn_reflns_limit_h_max 7
_diffrn_reflns_limit_h_min -7
_diffrn_reflns_limit_k_max 11
_diffrn_reflns_limit_k_min -11
_diffrn_reflns_limit_l_max 14
_diffrn_reflns_limit_l_min 0
_diffrn_reflns_number 2416
_diffrn_reflns_theta_full 25.30
_diffrn_reflns_theta_max 25.13
_diffrn_reflns_theta_min 3.36
_diffrn_source_current 50
_diffrn_source_power 2.5
_diffrn_source_type 'Bruker TXS'
_diffrn_source_voltage 50
_exptl_absorpt_coefficient_mu 3.121
_exptl_absorpt_correction_T_max 0.9579
_exptl_absorpt_correction_T_min 0.5932
_exptl_absorpt_correction_type multi-scan
_exptl_absorpt_process_details
;
TWINABS embedded in Saint
;
_exptl_crystal_colour colourless
_exptl_crystal_density_diffrn 1.4631(9)
_exptl_crystal_density_method 'not measured'
_exptl_crystal_description rod
_exptl_crystal_F_000 296
_exptl_crystal_size_max 0.117
_exptl_crystal_size_mid 0.029
_exptl_crystal_size_min 0.027
_refine_diff_density_max 1.496
_refine_diff_density_min -0.729
_refine_diff_density_rms 0.221
_refine_ls_extinction_method none
_refine_ls_goodness_of_fit_ref 1.091
_refine_ls_hydrogen_treatment constr
_refine_ls_matrix_type full
_refine_ls_number_parameters 149
_refine_ls_number_reflns 2454
_refine_ls_number_restraints 0
_refine_ls_restrained_S_all 1.091
_refine_ls_R_factor_all 0.1943
_refine_ls_R_factor_gt 0.1051
_refine_ls_shift/su_max 0.000
_refine_ls_shift/su_mean 0.000
_refine_ls_structure_factor_coef Fsqd
_refine_ls_weighting_details 'calc w=1/[\s^2^(Fo^2^)+(0.1577P)^2^+1.6742P] where P=(Fo^2^+2Fc^2^)/3'
_refine_ls_weighting_scheme calc
_refine_ls_wR_factor_gt 0.2586
_refine_ls_wR_factor_ref 0.3029
_reflns_number_gt 1438
_reflns_number_total 2454
_reflns_threshold_expression >2sigma(I)
_cod_data_source_file jo502809d_si_002.cif
_cod_data_source_block sv004
_cod_depositor_comments 'Adding full bibliography for 4030612.cif.'
_cod_database_code 4030612

loop_
_symmetry_equiv_pos_as_xyz
'x, y, z'
'-x, -y, -z'

loop_
_atom_site_label
_atom_site_type_symbol
_atom_site_fract_x
_atom_site_fract_y
_atom_site_fract_z
_atom_site_U_iso_or_equiv
_atom_site_adp_type
_atom_site_occupancy
_atom_site_symmetry_multiplicity
_atom_site_calc_flag
_atom_site_refinement_flags
C1 C -0.079(3) 0.3296(16) -0.1912(10) 0.042(3) Uani 1 1 d .
H1 H -0.0775 0.4278 -0.2148 0.051 Uiso 1 1 calc R
C2 C 0.108(3) 0.3518(17) -0.1014(12) 0.044(4) Uani 1 1 d .
H2 H 0.2589 0.4111 -0.1086 0.053 Uiso 1 1 calc R
C3 C 0.061(2) 0.2873(16) -0.0099(12) 0.036(3) Uani 1 1 d .
C4 C -0.161(3) 0.1840(19) 0.0051(14) 0.059(5) Uani 1 1 d .
H4A H -0.2440 0.2310 0.0624 0.070 Uiso 1 1 calc R
H4B H -0.1280 0.0952 0.0315 0.070 Uiso 1 1 calc R
C5 C -0.317(4) 0.138(2) -0.1001(16) 0.069(5) Uani 1 1 d .
H5A H -0.2625 0.0620 -0.1476 0.082 Uiso 1 1 calc R
H5B H -0.4781 0.0944 -0.0821 0.082 Uiso 1 1 calc R
C6 C -0.318(3) 0.2650(18) -0.1617(13) 0.051(4) Uani 1 1 d .
H6A H -0.4237 0.2312 -0.2295 0.062 Uiso 1 1 calc R
H6B H -0.3772 0.3406 -0.1155 0.062 Uiso 1 1 calc R
C7 C 0.382(3) 0.3288(18) 0.2469(13) 0.045(4) Uani 1 1 d .
C8 C 0.612(3) 0.2392(15) 0.3764(12) 0.039(3) Uani 1 1 d .
C9 C 0.460(4) 0.253(3) 0.4692(14) 0.087(7) Uani 1 1 d .
H9A H 0.4463 0.3548 0.4846 0.130 Uiso 1 1 calc R
H9B H 0.5282 0.2245 0.5350 0.130 Uiso 1 1 calc R
H9C H 0.3046 0.1875 0.4492 0.130 Uiso 1 1 calc R
C10 C 0.690(3) 0.0986(18) 0.3617(17) 0.064(5) Uani 1 1 d .
H10A H 0.7955 0.1003 0.3018 0.077 Uiso 1 1 calc R
H10B H 0.5542 0.0153 0.3437 0.077 Uiso 1 1 calc R
H10C H 0.7726 0.0881 0.4302 0.077 Uiso 1 1 calc R
C11 C 0.823(3) 0.366(2) 0.3832(17) 0.073(6) Uani 1 1 d .
H11A H 0.8922 0.3663 0.3118 0.110 Uiso 1 1 calc R
H11B H 0.9376 0.3562 0.4400 0.110 Uiso 1 1 calc R
H11C H 0.7767 0.4590 0.4024 0.110 Uiso 1 1 calc R
N1 N 0.247(2) 0.3306(13) 0.0758(9) 0.041(3) Uani 1 1 d .
N2 N 0.196(2) 0.2791(15) 0.1606(10) 0.047(3) Uani 1 1 d .
O1 O 0.461(2) 0.2284(12) 0.2718(9) 0.054(3) Uani 1 1 d .
O2 O 0.405(3) 0.4488(17) 0.2937(11) 0.086(5) Uani 1 1 d .
Br1 Br 0.0192(4) 0.2066(3) -0.31574(14) 0.0671(7) Uani 1 1 d .

loop_
_atom_site_aniso_label
_atom_site_aniso_U_11
_atom_site_aniso_U_22
_atom_site_aniso_U_33
_atom_site_aniso_U_23
_atom_site_aniso_U_13
_atom_site_aniso_U_12
C1 0.042(9) 0.046(8) 0.034(7) 0.002(7) -0.012(6) 0.006(7)
C2 0.040(9) 0.049(9) 0.048(9) 0.006(7) 0.006(7) 0.018(7)
C3 0.018(7) 0.045(9) 0.049(8) 0.010(7) -0.012(6) 0.013(6)
C4 0.073(14) 0.057(11) 0.045(9) 0.023(8) -0.010(8) 0.006(9)
C5 0.064(12) 0.071(13) 0.063(11) 0.012(9) -0.006(9) 0.002(10)
C6 0.043(9) 0.054(9) 0.055(9) 0.008(8) -0.017(8) 0.012(7)
C7 0.048(10) 0.029(9) 0.052(9) -0.002(7) -0.004(7) 0.004(8)
C8 0.046(9) 0.035(8) 0.037(7) 0.008(6) -0.010(6) 0.011(7)
C9 0.087(16) 0.14(2) 0.044(10) 0.019(10) -0.017(10) 0.051(15)
C10 0.070(12) 0.049(10) 0.076(11) 0.013(8) -0.014(9) 0.021(9)
C11 0.066(13) 0.087(14) 0.067(12) 0.026(10) -0.017(10) 0.017(11)
N1 0.045(7) 0.051(7) 0.033(6) 0.008(6) -0.003(5) 0.022(6)
N2 0.040(7) 0.061(8) 0.039(7) 0.009(6) -0.004(6) 0.008(6)
O1 0.059(7) 0.045(6) 0.057(6) -0.003(5) -0.020(5) 0.018(6)
O2 0.108(11) 0.084(10) 0.073(9) 0.020(8) -0.040(8) 0.043(8)
Br1 0.0695(11) 0.0930(13) 0.0437(8) -0.0014(10) 0.0000(10) 0.0353(9)

loop_
_atom_type_symbol
_atom_type_description
_atom_type_scat_dispersion_real
_atom_type_scat_dispersion_imag
_atom_type_scat_source
C C 0.0033 0.0016 'International Tables Vol C Tables 4.2.6.8 and 6.1.1.4'
H H 0.0000 0.0000 'International Tables Vol C Tables 4.2.6.8 and 6.1.1.4'
N N 0.0061 0.0033 'International Tables Vol C Tables 4.2.6.8 and 6.1.1.4'
O O 0.0106 0.0060 'International Tables Vol C Tables 4.2.6.8 and 6.1.1.4'
Br Br -0.2901 2.4595 'International Tables Vol C Tables 4.2.6.8 and 6.1.1.4'

loop_
_geom_angle_atom_site_label_1
_geom_angle_atom_site_label_2
_geom_angle_atom_site_label_3
_geom_angle
C6 C1 C2 115.5(12)
C6 C1 Br1 112.4(10)
C2 C1 Br1 105.1(10)
C6 C1 H1 107.8
C2 C1 H1 107.8
Br1 C1 H1 107.8
C3 C2 C1 119.5(15)
C3 C2 H2 120.2
C1 C2 H2 120.2
C2 C3 N1 114.1(14)
C2 C3 C4 124.3(13)
N1 C3 C4 121.6(13)
C3 C4 C5 112.3(15)
C3 C4 H4A 109.1
C5 C4 H4A 109.1
C3 C4 H4B 109.1
C5 C4 H4B 109.1
H4A C4 H4B 107.9
C6 C5 C4 112.0(16)
C6 C5 H5A 109.2
C4 C5 H5A 109.2
C6 C5 H5B 109.2
C4 C5 H5B 109.2
H5A C5 H5B 107.9
C1 C6 C5 109.7(14)
C1 C6 H6A 109.7
C5 C6 H6A 109.7
C1 C6 H6B 109.7
C5 C6 H6B 109.7
H6A C6 H6B 108.2
O2 C7 O1 129.7(15)
O2 C7 N2 116.8(15)
O1 C7 N2 112.0(13)
C9 C8 C10 114.4(16)
C9 C8 C11 113.1(15)
C10 C8 C11 108.6(15)
C9 C8 O1 106.3(12)
C10 C8 O1 103.0(12)
C11 C8 O1 110.9(13)
C8 C9 H9A 109.5
C8 C9 H9B 109.5
H9A C9 H9B 109.5
C8 C9 H9C 109.5
H9A C9 H9C 109.5
H9B C9 H9C 109.5
C8 C10 H10A 109.5
C8 C10 H10B 109.5
H10A C10 H10B 109.5
C8 C10 H10C 109.5
H10A C10 H10C 109.5
H10B C10 H10C 109.5
C8 C11 H11A 109.5
C8 C11 H11B 109.5
H11A C11 H11B 109.5
C8 C11 H11C 109.5
H11A C11 H11C 109.5
H11B C11 H11C 109.5
N2 N1 C3 113.2(13)
N1 N2 C7 112.3(13)
C7 O1 C8 123.3(12)

loop_
_geom_bond_atom_site_label_1
_geom_bond_atom_site_label_2
_geom_bond_distance
C1 C6 1.48(2)
C1 C2 1.49(2)
C1 Br1 1.991(14)
C1 H1 1.0000
C2 C3 1.35(2)
C2 H2 0.9500
C3 N1 1.441(17)
C3 C4 1.47(2)
C4 C5 1.51(2)
C4 H4A 0.9900
C4 H4B 0.9900
C5 C6 1.49(3)
C5 H5A 0.9900
C5 H5B 0.9900
C6 H6A 0.9900
C6 H6B 0.9900
C7 O2 1.18(2)
C7 O1 1.21(2)
C7 N2 1.45(2)
C8 C9 1.49(3)
C8 C10 1.50(2)
C8 C11 1.50(3)
C8 O1 1.513(17)
C9 H9A 0.9800
C9 H9B 0.9800
C9 H9C 0.9800
C10 H10A 0.9800
C10 H10B 0.9800
C10 H10C 0.9800
C11 H11A 0.9800
C11 H11B 0.9800
C11 H11C 0.9800
N1 N2 1.219(17)

loop_
_geom_torsion_atom_site_label_1
_geom_torsion_atom_site_label_2
_geom_torsion_atom_site_label_3
_geom_torsion_atom_site_label_4
_geom_torsion
C6 C1 C2 C3 13(2)
Br1 C1 C2 C3 -111.1(13)
C1 C2 C3 N1 -173.3(12)
C1 C2 C3 C4 5(2)
C2 C3 C4 C5 9(2)
N1 C3 C4 C5 -172.1(14)
C3 C4 C5 C6 -42(2)
C2 C1 C6 C5 -45.2(19)
Br1 C1 C6 C5 75.4(15)
C4 C5 C6 C1 60(2)
C2 C3 N1 N2 175.3(13)
C4 C3 N1 N2 -3.4(19)
C3 N1 N2 C7 -177.7(12)
O2 C7 N2 N1 78(2)
O1 C7 N2 N1 -115.0(16)
O2 C7 O1 C8 1(3)
N2 C7 O1 C8 -164.4(12)
C9 C8 O1 C7 67(2)
C10 C8 O1 C7 -172.3(17)
C11 C8 O1 C7 -56(2)
